data_2102498
loop_
_publ_author_name
'Cern\'y, Radovan'
'Renaudin, Guillaume'
'Favre-Nicolin, Vincent'
'Hlukhyy, Viktor'
'P\"ottgen, Rainer'

_publ_section_title
;
 Mg~1+<i>x~</i>Ir~1{-~<i>x</i>} (<i>x</i> = 0, 0.037 and 0.054), a
 binary intermetallic compound with a new orthorhombic structure type
 determined from powder and single-crystal X-ray diffraction
;
_journal_issue 3
_journal_name_full 'Acta Crystallographica Section B'
_journal_page_first 272
_journal_page_last 281
_journal_paper_doi 10.1107/S0108768104009346
_journal_volume 60
_journal_year 2004
_chemical_formula_structural 'Mg Ir'
_chemical_formula_sum 'Ir Mg'
_chemical_formula_weight 216.51
_chemical_name_systematic 'magnesium iridium'
_space_group_crystal_system orthorhombic
_space_group_IT_number 64
_space_group_name_Hall '-C 2ac 2'
_space_group_name_H-M_alt 'C m c e'
_cell_angle_alpha 90.00000
_cell_angle_beta 90.00000
_cell_angle_gamma 90.00000
_cell_formula_units_Z 152
_cell_length_a 18.46948(6)
_cell_length_b 16.17450(5)
_cell_length_c 16.82131(5)
_cell_measurement_reflns_used 3963
_cell_measurement_temperature 293
_cell_measurement_theta_max 41.890
_cell_measurement_theta_min 2.215
_cell_volume 5025.11(3)
_computing_cell_refinement 'FullProf.2k (Rodr\'iguez-Carvajal, 2002)'
_computing_data_reduction FullProf.2k
_computing_publication_material
;
WinPLOTR, (Roisnel & Rodr\'iguez-Carvajal, 1998),
Atoms, (Dowty, 1993)
;
_computing_structure_refinement FullProf.2k
_diffrn_ambient_temperature 293
_diffrn_measurement_device_type '2-axis goniometer'
_diffrn_radiation_monochromator 'channel-cut Si 111'
_diffrn_radiation_type synchrotron
_diffrn_radiation_wavelength 0.50012
_exptl_absorpt_coefficient_mu 3.55
_exptl_crystal_density_diffrn 10.95
_exptl_crystal_density_method 'not measured'
_refine_ls_extinction_method none
_refine_ls_hydrogen_treatment noref
_refine_ls_matrix_type fullcycle
_refine_ls_number_parameters 70
_refine_ls_number_reflns 3963
_refine_ls_number_restraints 0
_refine_ls_structure_factor_coef Inet
_refine_ls_weighting_scheme sigma
_cod_data_source_file av5006.cif
_cod_data_source_block MgIr
_cod_depositor_comments
;
 Changing the Hall space group symbol from 'C m c a' to 'C m c e' in accordance
 to the new notation as described in the International Tables of Crystallography
 Volume A.

 Antanas Vaitkus,
 2017-07-07

The following automatic conversions were performed:
'_symmetry_cell_setting' value 'Orthorhombic' changed to 'orthorhombic'
according to '/home/saulius/struct/CIF-dictionaries/cif_core.dic'
dictionary named 'cif_core.dic' version 2.4.1 from 2010-06-29.

Automatic conversion script
Id: cif_fix_enum 1527 2010-12-29 10:47:43Z saulius 

The following automatic conversions were performed:

'_symmetry_cell_setting' value 'Orthorhombic' changed to
'orthorhombic' according to
/home/saulius/struct/CIF-dictionaries/cif_core.dic dictionary named
'cif_core.dic' version 2.4.1 from 2010-06-29.

Automatic conversion script
Id: cif_fix_values 1715 2011-07-08 13:25:40Z adriana 
;
_cod_original_sg_symbol_Hall '-C 2bc 2'
_cod_original_sg_symbol_H-M 'C M C A'
_cod_database_code 2102498

loop_
_space_group_symop_id
_space_group_symop_operation_xyz
1 x,y,z
2 x+1/2,-y+1/2,-z
3 -x+1/2,y,-z+1/2
4 -x,-y+1/2,z+1/2
5 -x,-y,-z
6 -x+1/2,y+1/2,z
7 x+1/2,-y,z+1/2
8 x,y+1/2,-z+1/2
9 x+1/2,y+1/2,z
10 x,-y,-z
11 -x,y+1/2,-z+1/2
12 -x+1/2,-y,z+1/2
13 -x+1/2,-y+1/2,-z
14 -x,y,z
15 x,-y+1/2,z+1/2
16 x+1/2,y,-z+1/2

loop_
_atom_site_label
_atom_site_fract_x
_atom_site_fract_y
_atom_site_fract_z
_atom_site_U_iso_or_equiv
_atom_site_adp_type
_atom_site_occupancy
_atom_site_type_symbol
Ir1 0.06679(11) 0.11580(12) 0.41605(12) 0.01646(7) Uiso 1.00000 IR
Ir2 0.06885(11) 0.39256(13) 0.41144(13) 0.01646(7) Uiso 1.00000 IR
Ir3 0.07161(9) 0.19842(10) 0.16277(14) 0.01646(7) Uiso 1.00000 IR
Ir4 0.13722(11) 0.15639(13) 0.04111(11) 0.01646(7) Uiso 1.00000 IR
Ir5 0.13842(11) 0.15641(13) 0.28575(11) 0.01646(7) Uiso 1.00000 IR
Ir6 0.36484(9) 0.25075(17) 0.08809(11) 0.01646(7) Uiso 1.00000 IR
Ir7 0.00000 0.33637(16) 0.17102(18) 0.01646(7) Uiso 1.00000 IR
Ir8 0.00000 0.43289(17) 0.28126(16) 0.01646(7) Uiso 1.00000 IR
Ir9 0.25000 0.0786(2) 0.25000 0.01646(7) Uiso 1.00000 IR
Ir10 0.25000 0.42625(18) 0.25000 0.01646(7) Uiso 1.00000 IR
Ir11 0.13616(15) 0.00000 0.00000 0.01646(7) Uiso 1.00000 IR
Ir12 0.37442(16) 0.00000 0.00000 0.01646(7) Uiso 1.00000 IR
Ir13 0.25000 0.25000 0.00000 0.01646(7) Uiso 1.00000 IR
Mg1 0.1228(8) 0.3301(9) 0.0621(8) 0.0075(9) Uiso 1.00000 MG
Mg2 0.1375(8) 0.0278(7) 0.1609(10) 0.0075(9) Uiso 1.00000 MG
Mg3 0.1352(7) 0.3375(9) 0.2721(8) 0.0075(9) Uiso 1.00000 MG
Mg4 0.1235(7) 0.4779(8) 0.1736(9) 0.0075(9) Uiso 1.00000 MG
Mg5 0.2230(6) 0.2243(7) 0.1678(8) 0.0075(9) Uiso 1.00000 MG
Mg6 0.2750(8) 0.0874(10) 0.0738(8) 0.0075(9) Uiso 1.00000 MG
Mg7 0.2658(7) 0.3949(9) 0.0980(8) 0.0075(9) Uiso 1.00000 MG
Mg8 0.00000 0.0650(13) 0.0704(13) 0.0075(9) Uiso 1.00000 MG
Mg9 0.00000 0.0863(13) 0.2650(13) 0.0075(9) Uiso 1.00000 MG
Mg10 0.00000 0.2415(13) 1.0037(12) 0.0075(9) Uiso 1.00000 MG
Mg11 0.00000 0.2526(14) 0.3277(12) 0.0075(9) Uiso 1.00000 MG
Mg12 0.00000 0.4505(13) 0.0612(13) 0.0075(9) Uiso 1.00000 MG

loop_
_atom_type_symbol
_atom_type_scat_dispersion_real
_atom_type_scat_dispersion_imag
_atom_type_scat_source
ir -1.21600 5.42700 International_Tables_for_Crystallography_Vol.C(1991)_Tables_6.1.1.4_and_6.1.1.5
mg 0.02300 0.02200 International_Tables_for_Crystallography_Vol.C(1991)_Tables_6.1.1.4_and_6.1.1.5
